data_1552653
loop_
_publ_author_name
'Cui, Jiao-Jiao'
'Ji, Kai-Long'
'Liu, Hong-Chun'
'Zhou, Bin'
'Liu, Qun-Fang'
'Xu, Cheng-Hui'
'Ding, Jian'
'Zhao, Jin-Xin'
'Yue, Jian-Min'

_publ_section_title
;
 Cytotoxic Tigliane Diterpenoids from Croton damayeshu.
;
_journal_issue 6
_journal_name_full 'Journal of natural products'
_journal_page_first 1550
_journal_page_last 1557
_journal_paper_doi 10.1021/acs.jnatprod.9b00042
_journal_volume 82
_journal_year 2019
_chemical_absolute_configuration rmad
_chemical_formula_moiety 'C25 H34 O6'
_chemical_formula_sum 'C25 H34 O6'
_chemical_formula_weight 430.52
_space_group_crystal_system orthorhombic
_space_group_IT_number 19
_space_group_name_Hall 'P 2ac 2ab'
_space_group_name_H-M_alt 'P 21 21 21'
_atom_sites_solution_hydrogens geom
_atom_sites_solution_primary dual
_audit_creation_date 2018-08-17
_audit_creation_method
;
Olex2 1.2
(compiled 2018.05.29 svn.r3508 for OlexSys, GUI svn.r5506)
;
_cell_angle_alpha 90
_cell_angle_beta 90
_cell_angle_gamma 90
_cell_formula_units_Z 4
_cell_length_a 9.4458(2)
_cell_length_b 9.5339(2)
_cell_length_c 24.4990(5)
_cell_measurement_reflns_used 9991
_cell_measurement_temperature 170(2)
_cell_measurement_theta_max 54.946
_cell_measurement_theta_min 4.073
_cell_volume 2206.27(8)
_computing_cell_refinement 'SAINT v8.37A (Bruker, 2015)'
_computing_data_reduction 'SAINT v8.37A (Bruker, 2015)'
_computing_molecular_graphics 'Olex2 (Dolomanov et al., 2009)'
_computing_publication_material 'Olex2 (Dolomanov et al., 2009)'
_computing_structure_refinement 'ShelXL (Sheldrick, 2015)'
_computing_structure_solution 'ShelXT (Sheldrick, 2015)'
_diffrn_ambient_temperature 169.97
_diffrn_measured_fraction_theta_full 0.982
_diffrn_measured_fraction_theta_max 0.983
_diffrn_measurement_device_type 'Bruker D8 Venture'
_diffrn_measurement_method '\f and \w scans'
_diffrn_radiation_type GaK\a
_diffrn_radiation_wavelength 1.34139
_diffrn_reflns_av_R_equivalents 0.0323
_diffrn_reflns_av_unetI/netI 0.0209
_diffrn_reflns_Laue_measured_fraction_full 0.982
_diffrn_reflns_Laue_measured_fraction_max 0.983
_diffrn_reflns_limit_h_max 11
_diffrn_reflns_limit_h_min -11
_diffrn_reflns_limit_k_max 10
_diffrn_reflns_limit_k_min -11
_diffrn_reflns_limit_l_max 29
_diffrn_reflns_limit_l_min -29
_diffrn_reflns_number 23672
_diffrn_reflns_point_group_measured_fraction_full 0.984
_diffrn_reflns_point_group_measured_fraction_max 0.985
_diffrn_reflns_theta_full 53.594
_diffrn_reflns_theta_max 54.921
_diffrn_reflns_theta_min 7.433
_diffrn_standards_number 0
_exptl_absorpt_coefficient_mu 0.477
_exptl_absorpt_correction_T_max 0.7508
_exptl_absorpt_correction_T_min 0.6359
_exptl_absorpt_correction_type multi-scan
_exptl_absorpt_process_details
'SADABS-2016/2 (Bruker,2016/2) was used for absorption correction. wR2(int) was 0.1171 before and 0.0487 after correction. The Ratio of minimum to maximum transmission is 0.8470. The \l/2 correction factor is Not present.'
_exptl_crystal_colour colourless
_exptl_crystal_density_diffrn 1.296
_exptl_crystal_description block
_exptl_crystal_F_000 928
_exptl_crystal_size_max 0.12
_exptl_crystal_size_mid 0.05
_exptl_crystal_size_min 0.03
_refine_diff_density_max 0.783
_refine_diff_density_min -0.257
_refine_diff_density_rms 0.042
_refine_ls_abs_structure_details
;
 Flack x determined using 1735 quotients [(I+)-(I-)]/[(I+)+(I-)]
 (Parsons, Flack and Wagner, Acta Cryst. B69 (2013) 249-259).
;
_refine_ls_abs_structure_Flack 0.01(4)
_refine_ls_extinction_method none
_refine_ls_goodness_of_fit_ref 1.094
_refine_ls_hydrogen_treatment constr
_refine_ls_matrix_type full
_refine_ls_number_parameters 288
_refine_ls_number_reflns 4139
_refine_ls_number_restraints 0
_refine_ls_restrained_S_all 1.094
_refine_ls_R_factor_all 0.0387
_refine_ls_R_factor_gt 0.0384
_refine_ls_shift/su_max 0.001
_refine_ls_shift/su_mean 0.000
_refine_ls_structure_factor_coef Fsqd
_refine_ls_weighting_details 'w=1/[\s^2^(Fo^2^)+(0.0475P)^2^+1.0035P] where P=(Fo^2^+2Fc^2^)/3'
_refine_ls_weighting_scheme calc
_refine_ls_wR_factor_gt 0.0992
_refine_ls_wR_factor_ref 0.0995
_reflns_Friedel_coverage 0.748
_reflns_Friedel_fraction_full 0.988
_reflns_Friedel_fraction_max 0.988
_reflns_number_gt 4089
_reflns_number_total 4139
_reflns_threshold_expression 'I > 2\s(I)'
_cod_data_source_file np9b00042_si_004.cif
_cod_data_source_block mjl18377_0m
_cod_database_code 1552653
_shelx_shelxl_version_number 2017/1
_shelx_space_group_comment
;
The symmetry employed for this shelxl refinement is uniquely defined
by the following loop, which should always be used as a source of
symmetry information in preference to the above space-group names.
They are only intended as comments.
;
_shelx_estimated_absorpt_t_max 0.986
_shelx_estimated_absorpt_t_min 0.945
_olex2_refinement_description
;
1. Fixed Uiso
 At 1.2 times of:
  All C(H) groups, All C(H,H) groups
 At 1.5 times of:
  All C(H,H,H) groups, All O(H) groups
2.a Ternary CH refined with riding coordinates:
 C2"(H2"), C4(H4), C8(H8), C10(H10), C11(H11), C12(H12), C14(H14)
2.b Secondary CH2 refined with riding coordinates:
 C3"(H3"A,H3"B), C5(H5A,H5B)
2.c Aromatic/amide H refined with riding coordinates:
 C1(H1), C7(H7), C20(H20)
2.d Idealised Me refined as rotating group:
 C4"(H4"A,H4"B,H4"C), C5"(H5"A,H5"B,H5"C), C16(H16A,H16B,H16C), C17(H17A,H17B,
 H17C), C18(H18A,H18B,H18C), C19(H19A,H19B,H19C)
2.e Idealised tetrahedral OH refined as rotating group:
 O2(H2), O3(H3)
;
_olex2_submission_special_instructions 'No special instructions were received'

loop_
_space_group_symop_operation_xyz
'x, y, z'
'-x+1/2, -y, z+1/2'
'-x, y+1/2, -z+1/2'
'x+1/2, -y+1/2, -z'

loop_
_atom_site_label
_atom_site_type_symbol
_atom_site_fract_x
_atom_site_fract_y
_atom_site_fract_z
_atom_site_U_iso_or_equiv
_atom_site_adp_type
_atom_site_occupancy
_atom_site_site_symmetry_order
_atom_site_calc_flag
_atom_site_refinement_flags_posn
O1 O 0.6497(2) 0.24945(18) 0.42562(9) 0.0347(5) Uani 1 1 d .
O2 O 0.33392(16) 0.69173(17) 0.45152(6) 0.0192(3) Uani 1 1 d .
H2 H 0.272788 0.730534 0.431718 0.029 Uiso 1 1 calc GR
O3 O 0.49301(19) 1.05461(17) 0.36098(7) 0.0247(4) Uani 1 1 d .
H3 H 0.520885 1.105222 0.386910 0.037 Uiso 1 1 calc GR
O4 O 0.21787(17) 0.92512(18) 0.32140(7) 0.0211(4) Uani 1 1 d .
O5 O 0.11549(19) 0.8082(2) 0.39075(8) 0.0322(4) Uani 1 1 d .
O6 O 0.2037(2) 0.1779(2) 0.41845(8) 0.0327(5) Uani 1 1 d .
C1 C 0.7180(3) 0.6024(3) 0.44068(10) 0.0225(5) Uani 1 1 d .
H1 H 0.774718 0.684184 0.437216 0.027 Uiso 1 1 calc R
C1" C 0.1069(3) 0.8882(3) 0.35241(10) 0.0247(5) Uani 1 1 d .
C2 C 0.7645(3) 0.4738(3) 0.42764(10) 0.0234(5) Uani 1 1 d .
C2" C -0.0330(3) 0.9515(3) 0.33479(13) 0.0346(6) Uani 1 1 d .
H2" H -0.091109 0.875593 0.317729 0.041 Uiso 1 1 calc R
C3 C 0.6507(3) 0.3727(3) 0.43907(10) 0.0233(5) Uani 1 1 d .
C3" C -0.0235(4) 1.0744(4) 0.29382(17) 0.0569(10) Uani 1 1 d .
H3"A H -0.113601 1.127306 0.295070 0.068 Uiso 1 1 calc R
H3"B H 0.052666 1.138563 0.305925 0.068 Uiso 1 1 calc R
C4 C 0.5365(3) 0.4484(2) 0.47134(10) 0.0211(5) Uani 1 1 d .
H4 H 0.560565 0.431766 0.510561 0.025 Uiso 1 1 calc R
C4" C 0.0041(6) 1.0343(7) 0.23724(18) 0.0905(19) Uani 1 1 d .
H4"A H -0.000312 1.117684 0.213911 0.136 Uiso 1 1 calc GR
H4"B H -0.067250 0.966284 0.225296 0.136 Uiso 1 1 calc GR
H4"C H 0.098437 0.992026 0.234555 0.136 Uiso 1 1 calc GR
C5 C 0.3887(3) 0.3883(2) 0.46399(10) 0.0223(5) Uani 1 1 d .
H5A H 0.386166 0.292184 0.479272 0.027 Uiso 1 1 calc R
H5B H 0.320457 0.446216 0.484778 0.027 Uiso 1 1 calc R
C5" C -0.1114(3) 1.0039(4) 0.38515(16) 0.0493(9) Uani 1 1 d .
H5"A H -0.111019 0.930702 0.413233 0.074 Uiso 1 1 calc GR
H5"B H -0.209375 1.026640 0.375351 0.074 Uiso 1 1 calc GR
H5"C H -0.064385 1.088026 0.399253 0.074 Uiso 1 1 calc GR
C6 C 0.3437(2) 0.3833(2) 0.40529(10) 0.0204(5) Uani 1 1 d .
C7 C 0.3746(2) 0.4751(2) 0.36598(9) 0.0186(5) Uani 1 1 d .
H7 H 0.344492 0.446379 0.330704 0.022 Uiso 1 1 calc R
C8 C 0.4481(2) 0.6160(2) 0.36666(9) 0.0163(4) Uani 1 1 d .
H8 H 0.545029 0.602148 0.351150 0.020 Uiso 1 1 calc R
C9 C 0.4657(2) 0.6871(2) 0.42324(9) 0.0165(4) Uani 1 1 d .
C10 C 0.5675(2) 0.6056(2) 0.46135(9) 0.0186(5) Uani 1 1 d .
H10 H 0.567748 0.653898 0.497593 0.022 Uiso 1 1 calc R
C11 C 0.5239(2) 0.8387(2) 0.41525(9) 0.0173(5) Uani 1 1 d .
H11 H 0.614867 0.831845 0.394533 0.021 Uiso 1 1 calc R
C12 C 0.4228(2) 0.9330(2) 0.38234(9) 0.0180(5) Uani 1 1 d .
H12 H 0.346509 0.965886 0.407603 0.022 Uiso 1 1 calc R
C13 C 0.3527(2) 0.8626(2) 0.33441(9) 0.0170(5) Uani 1 1 d .
C14 C 0.3649(2) 0.7072(2) 0.32629(9) 0.0167(4) Uani 1 1 d .
H14 H 0.275623 0.662436 0.312975 0.020 Uiso 1 1 calc R
C15 C 0.4313(2) 0.8083(3) 0.28520(9) 0.0207(5) Uani 1 1 d .
C16 C 0.3593(3) 0.8189(3) 0.23009(10) 0.0282(6) Uani 1 1 d .
H16A H 0.257490 0.802431 0.234425 0.042 Uiso 1 1 calc GR
H16B H 0.399062 0.748435 0.205338 0.042 Uiso 1 1 calc GR
H16C H 0.374706 0.912730 0.214876 0.042 Uiso 1 1 calc GR
C17 C 0.5909(3) 0.8228(3) 0.28047(10) 0.0278(6) Uani 1 1 d .
H17A H 0.614754 0.919481 0.270487 0.042 Uiso 1 1 calc GR
H17B H 0.626058 0.758641 0.252313 0.042 Uiso 1 1 calc GR
H17C H 0.634851 0.799643 0.315566 0.042 Uiso 1 1 calc GR
C18 C 0.5552(3) 0.9124(2) 0.46968(10) 0.0233(5) Uani 1 1 d .
H18A H 0.474453 0.900349 0.494382 0.035 Uiso 1 1 calc GR
H18B H 0.570989 1.012561 0.463161 0.035 Uiso 1 1 calc GR
H18C H 0.639955 0.871174 0.486239 0.035 Uiso 1 1 calc GR
C19 C 0.9051(3) 0.4304(3) 0.40532(13) 0.0340(6) Uani 1 1 d .
H19A H 0.961815 0.513944 0.397320 0.051 Uiso 1 1 calc GR
H19B H 0.891148 0.376280 0.371734 0.051 Uiso 1 1 calc GR
H19C H 0.954547 0.372352 0.432291 0.051 Uiso 1 1 calc GR
C20 C 0.2550(3) 0.2640(2) 0.38814(11) 0.0256(5) Uani 1 1 d .
H20 H 0.236553 0.254020 0.350219 0.031 Uiso 1 1 calc R

loop_
_atom_site_aniso_label
_atom_site_aniso_U_11
_atom_site_aniso_U_22
_atom_site_aniso_U_33
_atom_site_aniso_U_23
_atom_site_aniso_U_13
_atom_site_aniso_U_12
O1 0.0320(10) 0.0180(9) 0.0542(12) -0.0086(8) -0.0066(9) 0.0033(8)
O2 0.0178(7) 0.0210(8) 0.0189(8) 0.0007(6) 0.0026(6) 0.0028(7)
O3 0.0309(9) 0.0152(8) 0.0279(9) 0.0027(7) -0.0042(8) -0.0068(7)
O4 0.0175(8) 0.0207(8) 0.0251(8) 0.0048(7) -0.0027(7) 0.0032(6)
O5 0.0211(8) 0.0403(11) 0.0351(10) 0.0143(9) 0.0043(7) 0.0060(9)
O6 0.0297(10) 0.0222(9) 0.0463(11) 0.0023(8) 0.0073(8) -0.0055(8)
C1 0.0206(11) 0.0193(12) 0.0277(12) 0.0005(10) -0.0046(10) 0.0000(9)
C1" 0.0189(11) 0.0256(12) 0.0296(12) 0.0005(10) -0.0011(10) 0.0024(10)
C2 0.0208(12) 0.0236(12) 0.0257(11) -0.0013(10) -0.0053(9) 0.0023(10)
C2" 0.0199(12) 0.0376(15) 0.0462(16) 0.0043(13) -0.0053(12) 0.0065(12)
C3 0.0239(12) 0.0185(11) 0.0275(12) -0.0008(10) -0.0088(10) 0.0051(10)
C3" 0.0455(19) 0.054(2) 0.071(2) 0.0098(19) -0.0136(18) 0.0160(18)
C4 0.0243(12) 0.0171(11) 0.0217(11) 0.0034(9) -0.0016(9) 0.0020(10)
C4" 0.074(3) 0.141(5) 0.057(3) 0.032(3) -0.005(2) 0.053(3)
C5 0.0254(12) 0.0183(11) 0.0232(11) 0.0047(9) 0.0014(10) -0.0011(10)
C5" 0.0231(14) 0.0458(18) 0.079(2) -0.0197(18) -0.0019(15) 0.0080(14)
C6 0.0178(10) 0.0166(11) 0.0269(12) -0.0007(9) 0.0016(9) 0.0016(9)
C7 0.0198(11) 0.0169(11) 0.0191(10) -0.0037(9) -0.0008(9) 0.0018(9)
C8 0.0172(10) 0.0164(10) 0.0154(10) -0.0002(8) 0.0010(8) 0.0007(9)
C9 0.0172(10) 0.0154(10) 0.0170(10) -0.0010(8) 0.0011(8) 0.0013(9)
C10 0.0207(11) 0.0163(11) 0.0188(10) -0.0006(9) -0.0033(9) 0.0012(9)
C11 0.0166(10) 0.0155(11) 0.0199(11) -0.0011(8) -0.0015(9) 0.0000(9)
C12 0.0184(11) 0.0142(10) 0.0215(11) 0.0008(9) 0.0007(9) -0.0011(9)
C13 0.0158(10) 0.0165(11) 0.0186(10) 0.0030(9) -0.0010(9) 0.0010(8)
C14 0.0173(10) 0.0161(11) 0.0168(10) 0.0001(9) -0.0002(8) 0.0001(9)
C15 0.0232(12) 0.0210(11) 0.0178(11) 0.0034(9) 0.0011(9) 0.0001(10)
C16 0.0347(14) 0.0300(13) 0.0197(11) 0.0033(10) -0.0013(10) 0.0001(12)
C17 0.0239(12) 0.0357(14) 0.0239(12) 0.0042(11) 0.0060(10) -0.0011(11)
C18 0.0284(13) 0.0177(11) 0.0237(12) -0.0026(9) -0.0074(10) 0.0010(10)
C19 0.0246(13) 0.0330(15) 0.0445(16) -0.0073(12) 0.0023(12) 0.0059(11)
C20 0.0232(12) 0.0183(11) 0.0352(13) 0.0000(10) 0.0003(11) 0.0001(10)

loop_
_atom_type_symbol
_atom_type_description
_atom_type_scat_dispersion_real
_atom_type_scat_dispersion_imag
_atom_type_scat_source
C C 0.0148 0.0070 'International Tables Vol C Tables 4.2.6.8 and 6.1.1.4'
H H 0.0000 0.0000 'International Tables Vol C Tables 4.2.6.8 and 6.1.1.4'
O O 0.0412 0.0250 'International Tables Vol C Tables 4.2.6.8 and 6.1.1.4'

loop_
_geom_angle_atom_site_label_1
_geom_angle_atom_site_label_2
_geom_angle_atom_site_label_3
_geom_angle
C9 O2 H2 109.5
C12 O3 H3 109.5
C1" O4 C13 117.14(17)
C2 C1 H1 123.0
C2 C1 C10 114.0(2)
C10 C1 H1 123.0
O4 C1" C2" 114.5(2)
O5 C1" O4 123.5(2)
O5 C1" C2" 121.9(2)
C1 C2 C3 108.3(2)
C1 C2 C19 129.2(2)
C3 C2 C19 122.5(2)
C1" C2" H2" 108.0
C1" C2" C3" 115.9(3)
C1" C2" C5" 108.9(2)
C3" C2" H2" 108.0
C5" C2" H2" 108.0
C5" C2" C3" 107.8(3)
O1 C3 C2 125.9(2)
O1 C3 C4 126.3(2)
C2 C3 C4 107.9(2)
C2" C3" H3"A 108.4
C2" C3" H3"B 108.4
H3"A C3" H3"B 107.5
C4" C3" C2" 115.4(4)
C4" C3" H3"A 108.4
C4" C3" H3"B 108.4
C3 C4 H4 105.2
C3 C4 C10 104.07(19)
C5 C4 C3 114.3(2)
C5 C4 H4 105.2
C5 C4 C10 121.4(2)
C10 C4 H4 105.2
C3" C4" H4"A 109.5
C3" C4" H4"B 109.5
C3" C4" H4"C 109.5
H4"A C4" H4"B 109.5
H4"A C4" H4"C 109.5
H4"B C4" H4"C 109.5
C4 C5 H5A 109.1
C4 C5 H5B 109.1
H5A C5 H5B 107.8
C6 C5 C4 112.7(2)
C6 C5 H5A 109.1
C6 C5 H5B 109.1
C2" C5" H5"A 109.5
C2" C5" H5"B 109.5
C2" C5" H5"C 109.5
H5"A C5" H5"B 109.5
H5"A C5" H5"C 109.5
H5"B C5" H5"C 109.5
C7 C6 C5 127.6(2)
C7 C6 C20 115.1(2)
C20 C6 C5 117.3(2)
C6 C7 H7 113.8
C6 C7 C8 132.5(2)
C8 C7 H7 113.8
C7 C8 H8 107.4
C7 C8 C9 116.56(18)
C7 C8 C14 105.14(18)
C9 C8 H8 107.4
C14 C8 H8 107.4
C14 C8 C9 112.52(18)
O2 C9 C8 110.72(18)
O2 C9 C10 105.35(17)
O2 C9 C11 109.91(18)
C8 C9 C11 109.32(18)
C10 C9 C8 112.68(18)
C10 C9 C11 108.77(18)
C1 C10 C4 102.23(19)
C1 C10 C9 113.12(19)
C1 C10 H10 107.8
C4 C10 C9 117.62(19)
C4 C10 H10 107.8
C9 C10 H10 107.8
C9 C11 H11 107.8
C12 C11 C9 112.85(18)
C12 C11 H11 107.8
C18 C11 C9 112.49(19)
C18 C11 H11 107.8
C18 C11 C12 107.88(18)
O3 C12 C11 112.07(19)
O3 C12 H12 107.8
O3 C12 C13 106.21(18)
C11 C12 H12 107.8
C13 C12 C11 114.88(18)
C13 C12 H12 107.8
O4 C13 C12 112.10(18)
O4 C13 C14 116.57(19)
O4 C13 C15 113.60(18)
C12 C13 C15 124.1(2)
C14 C13 C12 120.68(19)
C14 C13 C15 61.09(15)
C8 C14 H14 113.6
C13 C14 C8 120.95(19)
C13 C14 H14 113.6
C13 C14 C15 59.74(15)
C15 C14 C8 124.89(19)
C15 C14 H14 113.6
C13 C15 C14 59.17(14)
C13 C15 C16 117.9(2)
C13 C15 C17 121.2(2)
C16 C15 C14 116.4(2)
C16 C15 C17 111.8(2)
C17 C15 C14 121.0(2)
C15 C16 H16A 109.5
C15 C16 H16B 109.5
C15 C16 H16C 109.5
H16A C16 H16B 109.5
H16A C16 H16C 109.5
H16B C16 H16C 109.5
C15 C17 H17A 109.5
C15 C17 H17B 109.5
C15 C17 H17C 109.5
H17A C17 H17B 109.5
H17A C17 H17C 109.5
H17B C17 H17C 109.5
C11 C18 H18A 109.5
C11 C18 H18B 109.5
C11 C18 H18C 109.5
H18A C18 H18B 109.5
H18A C18 H18C 109.5
H18B C18 H18C 109.5
C2 C19 H19A 109.5
C2 C19 H19B 109.5
C2 C19 H19C 109.5
H19A C19 H19B 109.5
H19A C19 H19C 109.5
H19B C19 H19C 109.5
O6 C20 C6 125.2(2)
O6 C20 H20 117.4
C6 C20 H20 117.4

loop_
_geom_bond_atom_site_label_1
_geom_bond_atom_site_label_2
_geom_bond_distance
O1 C3 1.221(3)
O2 H2 0.8400
O2 C9 1.425(3)
O3 H3 0.8400
O3 C12 1.435(3)
O4 C1" 1.341(3)
O4 C13 1.442(3)
O5 C1" 1.213(3)
O6 C20 1.208(3)
C1 H1 0.9500
C1 C2 1.340(4)
C1 C10 1.509(3)
C1" C2" 1.516(3)
C2 C3 1.470(4)
C2 C19 1.495(4)
C2" H2" 1.0000
C2" C3" 1.545(5)
C2" C5" 1.523(5)
C3 C4 1.520(3)
C3" H3"A 0.9900
C3" H3"B 0.9900
C3" C4" 1.461(6)
C4 H4 1.0000
C4 C5 1.520(3)
C4 C10 1.547(3)
C4" H4"A 0.9800
C4" H4"B 0.9800
C4" H4"C 0.9800
C5 H5A 0.9900
C5 H5B 0.9900
C5 C6 1.500(3)
C5" H5"A 0.9800
C5" H5"B 0.9800
C5" H5"C 0.9800
C6 C7 1.333(3)
C6 C20 1.474(3)
C7 H7 0.9500
C7 C8 1.513(3)
C8 H8 1.0000
C8 C9 1.552(3)
C8 C14 1.534(3)
C9 C10 1.549(3)
C9 C11 1.559(3)
C10 H10 1.0000
C11 H11 1.0000
C11 C12 1.540(3)
C11 C18 1.536(3)
C12 H12 1.0000
C12 C13 1.506(3)
C13 C14 1.499(3)
C13 C15 1.508(3)
C14 H14 1.0000
C14 C15 1.528(3)
C15 C16 1.515(3)
C15 C17 1.518(3)
C16 H16A 0.9800
C16 H16B 0.9800
C16 H16C 0.9800
C17 H17A 0.9800
C17 H17B 0.9800
C17 H17C 0.9800
C18 H18A 0.9800
C18 H18B 0.9800
C18 H18C 0.9800
C19 H19A 0.9800
C19 H19B 0.9800
C19 H19C 0.9800
C20 H20 0.9500

loop_
_geom_hbond_atom_site_label_D
_geom_hbond_atom_site_label_H
_geom_hbond_atom_site_label_A
_geom_hbond_distance_DH
_geom_hbond_distance_HA
_geom_hbond_distance_DA
_geom_hbond_angle_DHA
_geom_hbond_site_symmetry_A
_geom_hbond_publ_flag
O2 H2 O5 0.84 1.94 2.776(2) 173.4 . yes
O3 H3 O1 0.84 2.07 2.855(3) 156.0 1_565 yes
